data_4326976
loop_
_publ_author_name
'Chia-Nung Tsai'
'Marco M. Allard'
'Richard L. Lord'
'Dao-Wen Luo'
'Yuan-Jang Chen'
'H. Bernhard Schlegel'
'John F. Endicott'

_publ_section_title
;
 Characterization of Low Energy Charge Transfer Transitions in
 (terpyridine)(bipyridine)Ruthenium(II) Complexes and their
 Cyanide-Bridged Bi- and Tri-Metallic Analogues
;
_journal_name_full 'Inorganic Chemistry'
_journal_page_first 11965
_journal_page_last 11977
_journal_paper_doi 10.1021/ic2010387
_journal_volume 50
_journal_year 2011
_chemical_formula_moiety '2(C26 H19 N6 Ru), C2 H3 N, 2(F6 P), H2 O'
_chemical_formula_sum 'C54 H43 F12 N13 O P2 Ru2'
_chemical_formula_weight 1382.09
_space_group_IT_number 15
_symmetry_cell_setting monoclinic
_symmetry_Int_Tables_number 15
_symmetry_space_group_name_Hall '-C 2yc'
_symmetry_space_group_name_H-M 'C 1 2/c 1'
_atom_sites_solution_hydrogens geom
_atom_sites_solution_primary direct
_atom_sites_solution_secondary difmap
_audit_creation_method SHELXL-97
_cell_angle_alpha 90.00
_cell_angle_beta 90.102(3)
_cell_angle_gamma 90.00
_cell_formula_units_Z 4
_cell_length_a 12.7736(4)
_cell_length_b 12.3453(3)
_cell_length_c 34.3437(12)
_cell_measurement_reflns_used 6430
_cell_measurement_temperature 110(2)
_cell_measurement_theta_max 29.1353
_cell_measurement_theta_min 2.8946
_cell_volume 5415.8(3)
_computing_cell_refinement
; 
CrysAlis RED, Oxford Diffraction Ltd., 
Version 1.171.32.29 (release 10-06-2008 CrysAlis171 .NET) 
(compiled Jun 10 2008,16:49:55) 
;
_computing_data_collection
; 
CrysAlis CCD, Oxford Diffraction Ltd., 
Version 1.171.32.29 (release 10-06-2008 CrysAlis171 .NET) 
(compiled Jun 10 2008,16:49:55) 
;
_computing_data_reduction
; 
CrysAlis RED, Oxford Diffraction Ltd., 
Version 1.171.32.29 (release 10-06-2008 CrysAlis171 .NET) 
(compiled Jun 10 2008,16:49:55) 
;
_computing_molecular_graphics 'Bruker SHELXTL'
_computing_publication_material 'Bruker SHELXTL'
_computing_structure_refinement 'SHELXL-97 (Sheldrick, 2008)'
_computing_structure_solution 'SHELXS-97 (Sheldrick, 2008)'
_diffrn_ambient_temperature 110(2)
_diffrn_measured_fraction_theta_full 0.970
_diffrn_measured_fraction_theta_max 0.819
_diffrn_measurement_device_type 'CCD detector'
_diffrn_measurement_method '\w scans'
_diffrn_radiation_monochromator graphite
_diffrn_radiation_probe x-ray
_diffrn_radiation_type MoK\a
_diffrn_radiation_wavelength 0.71073
_diffrn_reflns_av_R_equivalents 0.0397
_diffrn_reflns_av_sigmaI/netI 0.0563
_diffrn_reflns_limit_h_max 15
_diffrn_reflns_limit_h_min -17
_diffrn_reflns_limit_k_max 14
_diffrn_reflns_limit_k_min -16
_diffrn_reflns_limit_l_max 37
_diffrn_reflns_limit_l_min -43
_diffrn_reflns_number 13043
_diffrn_reflns_theta_full 25.00
_diffrn_reflns_theta_max 29.19
_diffrn_reflns_theta_min 2.90
_diffrn_source 'fine-focus sealed tube'
_exptl_absorpt_coefficient_mu 0.713
_exptl_absorpt_correction_T_max 1.00000
_exptl_absorpt_correction_T_min 0.92224
_exptl_absorpt_correction_type multi-scan
_exptl_absorpt_process_details
; 
CrysAlisPro, Oxford Diffraction Ltd., 
Version 1.171.33.46 (release 27-08-2009 CrysAlis171 .NET) 
(compiled Aug 27 2009,17:19:36) 
empirical absorption correction using spherical harmonics, 
 implemented in SCALE3 ABSPACK scaling algorithm. 
;
_exptl_crystal_colour brown
_exptl_crystal_density_diffrn 1.695
_exptl_crystal_description parallelepiped
_exptl_crystal_F_000 2768
_exptl_crystal_size_max 0.34
_exptl_crystal_size_mid 0.22
_exptl_crystal_size_min 0.18
_refine_diff_density_max 0.673
_refine_diff_density_min -1.312
_refine_diff_density_rms 0.100
_refine_ls_extinction_method none
_refine_ls_goodness_of_fit_ref 1.196
_refine_ls_hydrogen_treatment mixed
_refine_ls_matrix_type full
_refine_ls_number_parameters 393
_refine_ls_number_reflns 6007
_refine_ls_number_restraints 0
_refine_ls_restrained_S_all 1.196
_refine_ls_R_factor_all 0.0747
_refine_ls_R_factor_gt 0.0531
_refine_ls_shift/su_max 0.001
_refine_ls_shift/su_mean 0.000
_refine_ls_structure_factor_coef Fsqd
_refine_ls_weighting_details 'calc w=1/[\s^2^(Fo^2^)+(0.0288P)^2^+24.5377P] where P=(Fo^2^+2Fc^2^)/3'
_refine_ls_weighting_scheme calc
_refine_ls_wR_factor_gt 0.0991
_refine_ls_wR_factor_ref 0.1031
_reflns_number_gt 4893
_reflns_number_total 6007
_reflns_threshold_expression >2sigma(I)
_cod_data_source_file ic2010387_si_002_4.cif
_cod_data_source_block rucn
_cod_original_sg_symbol_H-M 'C 2/c'
_cod_database_code 4326976

loop_
_symmetry_equiv_pos_as_xyz
'x, y, z'
'-x, y, -z+1/2'
'x+1/2, y+1/2, z'
'-x+1/2, y+1/2, -z+1/2'
'-x, -y, -z'
'x, -y, z-1/2'
'-x+1/2, -y+1/2, -z'
'x+1/2, -y+1/2, z-1/2'

loop_
_atom_site_label
_atom_site_type_symbol
_atom_site_fract_x
_atom_site_fract_y
_atom_site_fract_z
_atom_site_U_iso_or_equiv
_atom_site_adp_type
_atom_site_occupancy
_atom_site_symmetry_multiplicity
_atom_site_calc_flag
_atom_site_refinement_flags
Ru Ru 0.21108(2) 0.89545(2) 0.098768(9) 0.01319(9) Uani 1 1 d .
N1 N 0.3318(2) 0.8025(3) 0.07570(9) 0.0163(7) Uani 1 1 d .
N2 N 0.1313(2) 0.7892(2) 0.06842(9) 0.0138(7) Uani 1 1 d .
N3 N 0.0594(2) 0.9477(2) 0.10969(9) 0.0146(7) Uani 1 1 d .
N4 N 0.2940(2) 0.9957(2) 0.13681(9) 0.0139(7) Uani 1 1 d .
N5 N 0.2138(2) 0.8032(2) 0.15041(9) 0.0129(7) Uani 1 1 d .
N6 N 0.2312(3) 1.0576(3) 0.02826(11) 0.0255(8) Uani 1 1 d .
C1 C 0.4355(3) 0.8170(3) 0.07935(12) 0.0215(9) Uani 1 1 d .
H1A H 0.4602 0.8763 0.0945 0.026 Uiso 1 1 calc R
C2 C 0.5077(3) 0.7494(4) 0.06201(12) 0.0252(10) Uani 1 1 d .
H2A H 0.5805 0.7619 0.0653 0.030 Uiso 1 1 calc R
C3 C 0.4729(3) 0.6635(4) 0.03979(13) 0.0260(10) Uani 1 1 d .
H3A H 0.5216 0.6162 0.0277 0.031 Uiso 1 1 calc R
C4 C 0.3666(3) 0.6472(3) 0.03536(12) 0.0216(9) Uani 1 1 d .
H4A H 0.3412 0.5886 0.0201 0.026 Uiso 1 1 calc R
C5 C 0.2975(3) 0.7172(3) 0.05339(11) 0.0169(8) Uani 1 1 d .
C6 C 0.1823(3) 0.7077(3) 0.05036(11) 0.0167(8) Uani 1 1 d .
C7 C 0.1268(3) 0.6263(3) 0.03118(12) 0.0225(9) Uani 1 1 d .
H7A H 0.1621 0.5686 0.0184 0.027 Uiso 1 1 calc R
C8 C 0.0186(3) 0.6322(3) 0.03131(13) 0.0253(10) Uani 1 1 d .
H8A H -0.0209 0.5772 0.0187 0.030 Uiso 1 1 calc R
C9 C -0.0332(3) 0.7167(3) 0.04944(12) 0.0197(9) Uani 1 1 d .
H9A H -0.1075 0.7210 0.0488 0.024 Uiso 1 1 calc R
C10 C 0.0252(3) 0.7948(3) 0.06853(11) 0.0149(8) Uani 1 1 d .
C11 C -0.0151(3) 0.8867(3) 0.09130(10) 0.0149(8) Uani 1 1 d .
C12 C -0.1214(3) 0.9086(3) 0.09517(11) 0.0179(8) Uani 1 1 d .
H12A H -0.1719 0.8654 0.0820 0.022 Uiso 1 1 calc R
C13 C -0.1527(3) 0.9944(3) 0.11852(12) 0.0216(9) Uani 1 1 d .
H13A H -0.2249 1.0103 0.1219 0.026 Uiso 1 1 calc R
C14 C -0.0773(3) 1.0561(3) 0.13673(12) 0.0212(9) Uani 1 1 d .
H14A H -0.0972 1.1154 0.1528 0.025 Uiso 1 1 calc R
C15 C 0.0274(3) 1.0318(3) 0.13166(12) 0.0196(9) Uani 1 1 d .
H15A H 0.0785 1.0758 0.1441 0.023 Uiso 1 1 calc R
C16 C 0.3285(3) 1.0967(3) 0.12902(12) 0.0190(8) Uani 1 1 d .
H16A H 0.3155 1.1264 0.1040 0.023 Uiso 1 1 calc R
C17 C 0.3817(3) 1.1585(3) 0.15595(13) 0.0225(9) Uani 1 1 d .
H17A H 0.4044 1.2295 0.1494 0.027 Uiso 1 1 calc R
C18 C 0.4018(3) 1.1172(3) 0.19245(12) 0.0208(9) Uani 1 1 d .
H18A H 0.4386 1.1587 0.2113 0.025 Uiso 1 1 calc R
C19 C 0.3673(3) 1.0137(3) 0.20097(12) 0.0192(8) Uani 1 1 d .
H19A H 0.3807 0.9828 0.2258 0.023 Uiso 1 1 calc R
C20 C 0.3127(3) 0.9551(3) 0.17294(11) 0.0135(8) Uani 1 1 d .
C21 C 0.2702(3) 0.8468(3) 0.18022(11) 0.0156(8) Uani 1 1 d .
C22 C 0.2836(3) 0.7920(3) 0.21496(12) 0.0243(9) Uani 1 1 d .
H22A H 0.3238 0.8232 0.2354 0.029 Uiso 1 1 calc R
C23 C 0.2379(4) 0.6912(4) 0.21979(13) 0.0265(10) Uani 1 1 d .
H23A H 0.2470 0.6523 0.2434 0.032 Uiso 1 1 calc R
C24 C 0.1789(3) 0.6479(3) 0.18987(12) 0.0220(9) Uani 1 1 d .
H24A H 0.1458 0.5795 0.1928 0.026 Uiso 1 1 calc R
C25 C 0.1691(3) 0.7056(3) 0.15584(12) 0.0169(8) Uani 1 1 d .
H25A H 0.1289 0.6753 0.1352 0.020 Uiso 1 1 calc R
C26 C 0.2223(3) 0.9978(3) 0.05360(12) 0.0158(8) Uani 1 1 d .
P2 P 0.11712(8) 1.32797(8) 0.17298(3) 0.0181(2) Uani 1 1 d .
F1 F 0.07254(19) 1.3852(2) 0.21149(7) 0.0288(6) Uani 1 1 d .
F2 F 0.00245(19) 1.2833(2) 0.16325(7) 0.0284(6) Uani 1 1 d .
F3 F 0.16157(19) 1.2721(2) 0.13435(7) 0.0297(6) Uani 1 1 d .
F4 F 0.23117(19) 1.3729(2) 0.18322(8) 0.0303(6) Uani 1 1 d .
F5 F 0.09196(19) 1.43584(19) 0.14829(7) 0.0266(6) Uani 1 1 d .
F6 F 0.1413(2) 1.21993(19) 0.19737(7) 0.0289(6) Uani 1 1 d .
O O 0.2660(5) 1.2132(6) -0.02997(19) 0.0233(14) Uani 0.50 1 d P
H0A H 0.274(7) 1.271(8) -0.023(3) 0.02(3) Uiso 0.50 1 d P
H0B H 0.246(11) 1.176(11) -0.011(5) 0.08(5) Uiso 0.50 1 d P
N7 N 0.0000 0.8319(7) 0.2500 0.144(6) Uani 1 2 d S
C27 C 0.0000 0.9216(8) 0.2500 0.081(4) Uani 1 2 d S
C28 C 0.0000 1.0379(8) 0.2500 0.137(7) Uani 1 2 d S
H28A H -0.0684 1.0643 0.2587 0.205 Uiso 0.50 1 calc PR
H28B H 0.0139 1.0643 0.2236 0.205 Uiso 0.50 1 calc PR
H28C H 0.0545 1.0643 0.2677 0.205 Uiso 0.50 1 calc PR

loop_
_atom_site_aniso_label
_atom_site_aniso_U_11
_atom_site_aniso_U_22
_atom_site_aniso_U_33
_atom_site_aniso_U_23
_atom_site_aniso_U_13
_atom_site_aniso_U_12
Ru 0.01658(15) 0.01104(14) 0.01196(16) 0.00003(14) 0.00073(10) -0.00141(14)
N1 0.0204(17) 0.0168(16) 0.0118(17) 0.0030(13) 0.0003(13) 0.0010(13)
N2 0.0190(17) 0.0111(15) 0.0115(17) 0.0016(12) 0.0020(13) -0.0008(13)
N3 0.0190(16) 0.0114(15) 0.0134(17) 0.0008(13) 0.0024(13) -0.0030(13)
N4 0.0142(16) 0.0133(15) 0.0142(17) 0.0008(13) 0.0028(13) 0.0006(13)
N5 0.0165(16) 0.0085(14) 0.0138(17) -0.0005(12) 0.0028(13) 0.0011(12)
N6 0.028(2) 0.0216(18) 0.027(2) 0.0053(16) 0.0053(16) 0.0024(16)
C1 0.023(2) 0.026(2) 0.015(2) 0.0032(17) -0.0045(16) -0.0020(18)
C2 0.018(2) 0.039(3) 0.019(2) 0.004(2) -0.0023(17) 0.0062(19)
C3 0.026(2) 0.034(3) 0.019(2) 0.0015(19) 0.0026(17) 0.015(2)
C4 0.029(2) 0.023(2) 0.012(2) 0.0017(17) -0.0005(17) 0.0057(18)
C5 0.023(2) 0.0160(18) 0.012(2) 0.0037(16) 0.0005(16) 0.0023(16)
C6 0.026(2) 0.0143(18) 0.0098(19) 0.0014(15) 0.0036(16) 0.0017(16)
C7 0.031(2) 0.015(2) 0.021(2) -0.0089(16) 0.0070(18) 0.0013(17)
C8 0.031(2) 0.023(2) 0.023(2) -0.0097(18) 0.0025(18) -0.0085(18)
C9 0.021(2) 0.020(2) 0.017(2) -0.0027(17) 0.0043(16) -0.0016(17)
C10 0.021(2) 0.0137(18) 0.0104(19) 0.0019(15) 0.0020(15) -0.0021(15)
C11 0.0236(19) 0.0111(17) 0.0100(18) -0.0004(15) 0.0017(15) -0.0032(16)
C12 0.0210(19) 0.0154(19) 0.017(2) 0.0037(16) 0.0002(15) -0.0051(16)
C13 0.022(2) 0.019(2) 0.025(2) 0.0020(17) 0.0053(17) 0.0005(17)
C14 0.027(2) 0.0151(19) 0.022(2) -0.0020(17) 0.0081(18) 0.0006(17)
C15 0.030(2) 0.0145(18) 0.014(2) -0.0034(16) 0.0012(17) -0.0054(17)
C16 0.023(2) 0.0139(18) 0.020(2) 0.0028(17) 0.0008(16) -0.0025(17)
C17 0.025(2) 0.0105(18) 0.032(3) 0.0015(18) 0.0032(18) -0.0054(17)
C18 0.0170(19) 0.018(2) 0.027(2) -0.0031(18) 0.0001(16) -0.0052(17)
C19 0.019(2) 0.021(2) 0.018(2) -0.0016(17) 0.0007(16) -0.0007(16)
C20 0.0120(18) 0.0138(18) 0.015(2) -0.0012(15) 0.0047(14) 0.0012(15)
C21 0.0134(18) 0.0195(19) 0.014(2) 0.0013(16) 0.0037(15) -0.0028(16)
C22 0.035(2) 0.024(2) 0.015(2) 0.0009(17) -0.0025(18) -0.0099(19)
C23 0.038(3) 0.026(2) 0.016(2) 0.0058(18) -0.0028(19) -0.007(2)
C24 0.027(2) 0.0177(19) 0.021(2) 0.0012(17) 0.0045(17) -0.0066(17)
C25 0.019(2) 0.0123(18) 0.020(2) -0.0019(16) 0.0014(16) -0.0010(15)
C26 0.0145(19) 0.0140(18) 0.019(2) -0.0035(16) 0.0017(15) 0.0028(15)
P2 0.0233(5) 0.0152(5) 0.0158(5) -0.0009(4) -0.0019(4) -0.0003(4)
F1 0.0369(14) 0.0313(14) 0.0180(13) -0.0083(11) -0.0029(10) 0.0096(12)
F2 0.0259(13) 0.0304(14) 0.0289(15) -0.0019(11) -0.0032(11) -0.0086(11)
F3 0.0346(15) 0.0335(14) 0.0212(14) -0.0063(11) 0.0008(11) 0.0072(12)
F4 0.0252(13) 0.0324(14) 0.0333(15) 0.0011(12) -0.0092(11) -0.0045(11)
F5 0.0373(14) 0.0189(11) 0.0236(14) 0.0018(10) -0.0085(11) -0.0013(11)
F6 0.0420(16) 0.0197(12) 0.0251(14) 0.0041(11) -0.0034(11) 0.0038(11)
O 0.031(4) 0.018(3) 0.021(4) 0.002(3) -0.001(3) -0.007(3)
N7 0.081(7) 0.041(5) 0.308(18) 0.000 -0.078(9) 0.000
C27 0.067(7) 0.038(5) 0.137(11) 0.000 -0.020(7) 0.000
C28 0.29(2) 0.040(6) 0.077(9) 0.000 0.044(11) 0.000

loop_
_atom_type_symbol
_atom_type_description
_atom_type_scat_dispersion_real
_atom_type_scat_dispersion_imag
_atom_type_scat_source
C C 0.0033 0.0016 'International Tables Vol C Tables 4.2.6.8 and 6.1.1.4'
H H 0.0000 0.0000 'International Tables Vol C Tables 4.2.6.8 and 6.1.1.4'
N N 0.0061 0.0033 'International Tables Vol C Tables 4.2.6.8 and 6.1.1.4'
O O 0.0106 0.0060 'International Tables Vol C Tables 4.2.6.8 and 6.1.1.4'
F F 0.0171 0.0103 'International Tables Vol C Tables 4.2.6.8 and 6.1.1.4'
P P 0.1023 0.0942 'International Tables Vol C Tables 4.2.6.8 and 6.1.1.4'
Ru Ru -1.2594 0.8363 'International Tables Vol C Tables 4.2.6.8 and 6.1.1.4'

loop_
_geom_angle_atom_site_label_1
_geom_angle_atom_site_label_2
_geom_angle_atom_site_label_3
_geom_angle
N2 Ru C26 92.77(14)
N2 Ru N3 79.60(12)
C26 Ru N3 90.71(14)
N2 Ru N1 79.23(13)
C26 Ru N1 89.94(14)
N3 Ru N1 158.82(13)
N2 Ru N4 173.01(12)
C26 Ru N4 94.22(14)
N3 Ru N4 100.11(12)
N1 Ru N4 100.94(12)
N2 Ru N5 95.37(12)
C26 Ru N5 171.81(14)
N3 Ru N5 91.69(12)
N1 Ru N5 90.65(12)
N4 Ru N5 77.65(12)
C1 N1 C5 117.9(3)
C1 N1 Ru 128.5(3)
C5 N1 Ru 113.6(2)
C6 N2 C10 121.5(3)
C6 N2 Ru 119.5(3)
C10 N2 Ru 118.8(3)
C15 N3 C11 118.1(3)
C15 N3 Ru 128.6(3)
C11 N3 Ru 113.2(2)
C16 N4 C20 117.7(3)
C16 N4 Ru 126.1(3)
C20 N4 Ru 116.2(2)
C25 N5 C21 118.2(3)
C25 N5 Ru 126.4(3)
C21 N5 Ru 115.3(2)
N1 C1 C2 122.6(4)
N1 C1 H1A 118.7
C2 C1 H1A 118.7
C3 C2 C1 119.3(4)
C3 C2 H2A 120.4
C1 C2 H2A 120.4
C2 C3 C4 119.3(4)
C2 C3 H3A 120.4
C4 C3 H3A 120.4
C3 C4 C5 119.2(4)
C3 C4 H4A 120.4
C5 C4 H4A 120.4
N1 C5 C4 121.8(4)
N1 C5 C6 114.5(3)
C4 C5 C6 123.7(4)
N2 C6 C7 120.6(4)
N2 C6 C5 112.9(3)
C7 C6 C5 126.5(4)
C8 C7 C6 117.8(4)
C8 C7 H7A 121.1
C6 C7 H7A 121.1
C9 C8 C7 121.3(4)
C9 C8 H8A 119.3
C7 C8 H8A 119.3
C10 C9 C8 118.7(4)
C10 C9 H9A 120.6
C8 C9 H9A 120.6
N2 C10 C9 120.0(3)
N2 C10 C11 113.0(3)
C9 C10 C11 126.9(4)
N3 C11 C12 121.8(3)
N3 C11 C10 115.2(3)
C12 C11 C10 122.9(4)
C13 C12 C11 119.1(4)
C13 C12 H12A 120.5
C11 C12 H12A 120.5
C14 C13 C12 118.9(4)
C14 C13 H13A 120.6
C12 C13 H13A 120.6
C13 C14 C15 119.9(4)
C13 C14 H14A 120.1
C15 C14 H14A 120.1
N3 C15 C14 122.2(4)
N3 C15 H15A 118.9
C14 C15 H15A 118.9
N4 C16 C17 122.7(4)
N4 C16 H16A 118.7
C17 C16 H16A 118.7
C18 C17 C16 119.8(4)
C18 C17 H17A 120.1
C16 C17 H17A 120.1
C17 C18 C19 118.4(4)
C17 C18 H18A 120.8
C19 C18 H18A 120.8
C18 C19 C20 119.6(4)
C18 C19 H19A 120.2
C20 C19 H19A 120.2
N4 C20 C19 121.8(3)
N4 C20 C21 115.4(3)
C19 C20 C21 122.8(4)
N5 C21 C22 121.4(3)
N5 C21 C20 115.3(3)
C22 C21 C20 123.3(4)
C21 C22 C23 119.5(4)
C21 C22 H22A 120.3
C23 C22 H22A 120.3
C24 C23 C22 119.2(4)
C24 C23 H23A 120.4
C22 C23 H23A 120.4
C25 C24 C23 118.8(4)
C25 C24 H24A 120.6
C23 C24 H24A 120.6
N5 C25 C24 122.9(4)
N5 C25 H25A 118.6
C24 C25 H25A 118.6
N6 C26 Ru 178.1(4)
F4 P2 F2 179.32(16)
F4 P2 F3 90.40(14)
F2 P2 F3 90.26(14)
F4 P2 F6 89.94(14)
F2 P2 F6 89.89(14)
F3 P2 F6 90.37(14)
F4 P2 F1 89.48(14)
F2 P2 F1 89.86(14)
F3 P2 F1 179.40(15)
F6 P2 F1 90.22(14)
F4 P2 F5 90.57(13)
F2 P2 F5 89.60(14)
F3 P2 F5 89.45(14)
F6 P2 F5 179.46(16)
F1 P2 F5 89.96(14)
H0A O H0B 109(10)
N7 C27 C28 180.000(6)
C27 C28 H28A 109.5
C27 C28 H28B 109.5
H28A C28 H28B 109.5
C27 C28 H28C 109.5
H28A C28 H28C 109.5
H28B C28 H28C 109.5

loop_
_geom_bond_atom_site_label_1
_geom_bond_atom_site_label_2
_geom_bond_distance
Ru N2 1.960(3)
Ru C26 2.006(4)
Ru N3 2.077(3)
Ru N1 2.080(3)
Ru N4 2.087(3)
Ru N5 2.108(3)
N1 C1 1.343(5)
N1 C5 1.373(5)
N2 C6 1.350(5)
N2 C10 1.357(5)
N3 C15 1.347(5)
N3 C11 1.367(5)
N4 C16 1.349(5)
N4 C20 1.359(5)
N5 C25 1.347(5)
N5 C21 1.361(5)
N6 C26 1.147(5)
C1 C2 1.380(6)
C1 H1A 0.9500
C2 C3 1.379(6)
C2 H2A 0.9500
C3 C4 1.381(6)
C3 H3A 0.9500
C4 C5 1.382(5)
C4 H4A 0.9500
C5 C6 1.481(6)
C6 C7 1.395(5)
C7 C8 1.384(6)
C7 H7A 0.9500
C8 C9 1.384(6)
C8 H8A 0.9500
C9 C10 1.384(5)
C9 H9A 0.9500
C10 C11 1.471(5)
C11 C12 1.392(5)
C12 C13 1.388(6)
C12 H12A 0.9500
C13 C14 1.378(6)
C13 H13A 0.9500
C14 C15 1.382(6)
C14 H14A 0.9500
C15 H15A 0.9500
C16 C17 1.378(6)
C16 H16A 0.9500
C17 C18 1.377(6)
C17 H17A 0.9500
C18 C19 1.383(5)
C18 H18A 0.9500
C19 C20 1.390(5)
C19 H19A 0.9500
C20 C21 1.465(5)
C21 C22 1.382(6)
C22 C23 1.384(6)
C22 H22A 0.9500
C23 C24 1.381(6)
C23 H23A 0.9500
C24 C25 1.374(6)
C24 H24A 0.9500
C25 H25A 0.9500
P2 F4 1.597(3)
P2 F2 1.600(3)
P2 F3 1.600(3)
P2 F6 1.605(3)
P2 F1 1.605(2)
P2 F5 1.611(3)
O H0A 0.75(10)
O H0B 0.83(16)
N7 C27 1.108(12)
C27 C28 1.435(13)
C28 H28A 0.9800
C28 H28B 0.9800
C28 H28C 0.9800
